data_7025893
loop_
_publ_author_name
'Wang, Jiao'
'Pan, Yingli'
'Chen, Jiangfang'
'Gu, Jiansheng'
'Zhang, Yong'
'Jia, Dingxian'

_publ_section_title
;
 Investigating metal size effects in the Ln/As/Se/amine (Ln = lanthanide
 excluding Pm, amine = en, dien, en+trien) systems: solvothermal syntheses
 and characterizations of lanthanide selenidoarsenates.
;
_journal_issue 30
_journal_name_full 'Dalton transactions (Cambridge, England : 2003)'
_journal_page_first 7066
_journal_page_last 7072
_journal_paper_doi 10.1039/c0dt00040j
_journal_volume 39
_journal_year 2010
_chemical_absolute_configuration unk
_chemical_formula_moiety 'C8 H26 As N6 Nd Se4'
_chemical_formula_sum 'C8 H26 As N6 Nd Se4'
_chemical_formula_weight 741.35
_chemical_name_systematic
;
?
;
_space_group_IT_number 19
_symmetry_cell_setting orthorhombic
_symmetry_Int_Tables_number 19
_symmetry_space_group_name_Hall 'P 2ac 2ab'
_symmetry_space_group_name_H-M 'P 21 21 21'
_atom_sites_solution_hydrogens geom
_atom_sites_solution_primary direct
_atom_sites_solution_secondary difmap
_audit_creation_method SHELXL-97
_cell_angle_alpha 90.00
_cell_angle_beta 90.00
_cell_angle_gamma 90.00
_cell_formula_units_Z 4
_cell_length_a 8.746(2)
_cell_length_b 11.277(3)
_cell_length_c 19.717(6)
_cell_measurement_reflns_used 6102
_cell_measurement_temperature 223(2)
_cell_measurement_theta_max 26.30
_cell_measurement_theta_min 3.1
_cell_volume 1944.7(9)
_computing_cell_refinement CrystalClear
_computing_data_collection CrystalClear
_computing_data_reduction CrystalStructure
_computing_structure_refinement 'SHELXL-97 (Sheldrick, 1997)'
_computing_structure_solution 'SHELXS-97 (Sheldrick, 1990)'
_diffrn_ambient_temperature 223(2)
_diffrn_detector_area_resol_mean 14.63
_diffrn_measured_fraction_theta_full 0.991
_diffrn_measured_fraction_theta_max 0.991
_diffrn_measurement_device_type 'Rigaku Saturn'
_diffrn_measurement_method \w
_diffrn_radiation_monochromator graphite
_diffrn_radiation_source 'fine-focus sealed tube'
_diffrn_radiation_type MoK\a
_diffrn_radiation_wavelength 0.71073
_diffrn_reflns_av_R_equivalents 0.0558
_diffrn_reflns_av_sigmaI/netI 0.1112
_diffrn_reflns_limit_h_max 10
_diffrn_reflns_limit_h_min -9
_diffrn_reflns_limit_k_max 12
_diffrn_reflns_limit_k_min -14
_diffrn_reflns_limit_l_max 24
_diffrn_reflns_limit_l_min -13
_diffrn_reflns_number 6741
_diffrn_reflns_theta_full 26.30
_diffrn_reflns_theta_max 26.30
_diffrn_reflns_theta_min 3.11
_exptl_absorpt_coefficient_mu 11.845
_exptl_absorpt_correction_T_max 0.4508
_exptl_absorpt_correction_T_min 0.2004
_exptl_absorpt_correction_type multi-scan
_exptl_absorpt_process_details 'Jacobson, R. (1998) Private communication'
_exptl_crystal_colour yellow
_exptl_crystal_density_diffrn 2.532
_exptl_crystal_density_method 'not measured'
_exptl_crystal_description needle
_exptl_crystal_F_000 1380
_exptl_crystal_size_max 0.20
_exptl_crystal_size_mid 0.10
_exptl_crystal_size_min 0.10
_refine_diff_density_max 2.648
_refine_diff_density_min -1.219
_refine_diff_density_rms 0.316
_refine_ls_abs_structure_details 'Flack H D (1983), Acta Cryst. A39, 876-881'
_refine_ls_abs_structure_Flack 0.51(6)
_refine_ls_extinction_method none
_refine_ls_goodness_of_fit_ref 1.103
_refine_ls_hydrogen_treatment constr
_refine_ls_matrix_type full
_refine_ls_number_parameters 128
_refine_ls_number_reflns 3816
_refine_ls_number_restraints 2
_refine_ls_restrained_S_all 1.103
_refine_ls_R_factor_all 0.0781
_refine_ls_R_factor_gt 0.0567
_refine_ls_shift/su_max 0.000
_refine_ls_shift/su_mean 0.000
_refine_ls_structure_factor_coef Fsqd
_refine_ls_weighting_details 'calc w=1/[\s^2^(Fo^2^)+(0.0902P)^2^+0.0000P] where P=(Fo^2^+2Fc^2^)/3'
_refine_ls_weighting_scheme calc
_refine_ls_wR_factor_gt 0.1426
_refine_ls_wR_factor_ref 0.1625
_reflns_number_gt 2947
_reflns_number_total 3816
_reflns_threshold_expression >2sigma(I)
_cod_data_source_file c0dt00040j.txt
_cod_data_source_block complex_3b
_cod_original_cell_volume 1944.6(10)
_cod_database_code 7025893

loop_
_symmetry_equiv_pos_as_xyz
'x, y, z'
'x+1/2, -y+1/2, -z'
'-x, y+1/2, -z+1/2'
'-x+1/2, -y, z+1/2'

loop_
_atom_site_label
_atom_site_type_symbol
_atom_site_fract_x
_atom_site_fract_y
_atom_site_fract_z
_atom_site_U_iso_or_equiv
_atom_site_adp_type
_atom_site_occupancy
_atom_site_symmetry_multiplicity
_atom_site_calc_flag
_atom_site_refinement_flags
As1 As 0.77584(18) 0.49908(14) 0.90777(12) 0.0285(4) Uani 1 1 d .
Se1 Se 0.57357(17) 0.36651(14) 0.90816(13) 0.0323(4) Uani 1 1 d .
Se2 Se 0.9280(2) 0.4630(2) 0.81396(10) 0.0353(5) Uani 1 1 d .
Se3 Se 0.9322(2) 0.4629(2) 1.00056(10) 0.0361(5) Uani 1 1 d .
Se4 Se 0.6896(2) 0.69145(14) 0.90769(13) 0.0336(4) Uani 1 1 d .
Nd1 Nd 0.22176(10) 0.46583(7) 0.90771(6) 0.0268(3) Uani 1 1 d .
N1 N 0.2816(16) 0.3602(12) 1.0208(8) 0.028(3) Uani 1 1 d .
H1A H 0.2044 0.3085 1.0298 0.033 Uiso 1 1 calc R
H1B H 0.3686 0.3169 1.0153 0.033 Uiso 1 1 calc R
N2 N 0.3661(16) 0.5969(13) 0.9962(9) 0.029(4) Uani 1 1 d .
H2A H 0.4446 0.6339 0.9745 0.035 Uiso 1 1 calc R
H2B H 0.3008 0.6542 1.0108 0.035 Uiso 1 1 calc R
N3 N 0.1509(19) 0.2391(13) 0.8994(9) 0.0372(13) Uani 1 1 d .
H3A H 0.1815 0.2035 0.9385 0.045 Uiso 1 1 calc R
H3B H 0.0472 0.2333 0.8975 0.045 Uiso 1 1 calc R
N4 N 0.296(2) 0.3573(13) 0.7961(7) 0.0372(13) Uani 1 1 d D
H4 H 0.3951 0.3326 0.8041 0.045 Uiso 1 1 calc R
N5 N 0.3598(19) 0.6026(14) 0.8158(9) 0.0372(13) Uani 1 1 d .
H5 H 0.4477 0.6292 0.8365 0.045 Uiso 1 1 calc R
N6 N 0.1269(18) 0.6884(12) 0.9060(10) 0.0372(13) Uani 1 1 d .
H6A H 0.0289 0.6898 0.8904 0.045 Uiso 1 1 calc R
H6B H 0.1258 0.7161 0.9493 0.045 Uiso 1 1 calc R
C1 C 0.303(3) 0.4424(18) 1.0833(15) 0.062(7) Uani 1 1 d .
H1C H 0.3385 0.3976 1.1228 0.075 Uiso 1 1 calc R
H1D H 0.2072 0.4830 1.0949 0.075 Uiso 1 1 calc R
C2 C 0.430(2) 0.5348(17) 1.0578(12) 0.040(5) Uani 1 1 d .
H2C H 0.4534 0.5925 1.0935 0.048 Uiso 1 1 calc R
H2D H 0.5249 0.4929 1.0460 0.048 Uiso 1 1 calc R
C3 C 0.213(2) 0.1708(16) 0.8428(10) 0.0372(13) Uani 1 1 d .
H3C H 0.1513 0.0996 0.8357 0.045 Uiso 1 1 calc R
H3D H 0.3178 0.1457 0.8537 0.045 Uiso 1 1 calc R
C4 C 0.215(2) 0.2450(15) 0.7784(11) 0.0372(13) Uani 1 1 d .
H4A H 0.2682 0.2030 0.7419 0.045 Uiso 1 1 calc R
H4B H 0.1100 0.2619 0.7635 0.045 Uiso 1 1 calc R
C5 C 0.312(2) 0.4350(13) 0.7365(8) 0.0372(13) Uani 1 1 d D
H5A H 0.2109 0.4634 0.7223 0.045 Uiso 1 1 calc R
H5B H 0.3568 0.3904 0.6987 0.045 Uiso 1 1 calc R
C6 C 0.412(2) 0.5381(15) 0.7539(10) 0.0372(13) Uani 1 1 d D
H6C H 0.5166 0.5097 0.7611 0.045 Uiso 1 1 calc R
H6D H 0.4136 0.5933 0.7156 0.045 Uiso 1 1 calc R
C7 C 0.273(3) 0.7075(16) 0.8004(10) 0.0372(13) Uani 1 1 d .
H7A H 0.1849 0.6860 0.7724 0.045 Uiso 1 1 calc R
H7B H 0.3372 0.7623 0.7742 0.045 Uiso 1 1 calc R
C8 C 0.218(3) 0.7692(16) 0.8646(10) 0.0372(13) Uani 1 1 d .
H8A H 0.3064 0.7968 0.8909 0.045 Uiso 1 1 calc R
H8B H 0.1564 0.8385 0.8524 0.045 Uiso 1 1 calc R

loop_
_atom_site_aniso_label
_atom_site_aniso_U_11
_atom_site_aniso_U_22
_atom_site_aniso_U_33
_atom_site_aniso_U_23
_atom_site_aniso_U_13
_atom_site_aniso_U_12
As1 0.0237(8) 0.0272(8) 0.0346(10) 0.0025(8) -0.0002(10) -0.0009(7)
Se1 0.0238(8) 0.0253(8) 0.0478(12) 0.0040(10) -0.0005(10) -0.0012(7)
Se2 0.0267(9) 0.0424(11) 0.0369(12) -0.0027(11) 0.0013(8) 0.0007(10)
Se3 0.0265(9) 0.0472(11) 0.0348(12) 0.0041(11) 0.0005(8) 0.0010(11)
Se4 0.0333(9) 0.0258(7) 0.0415(11) 0.0012(9) -0.0006(10) -0.0009(7)
Nd1 0.0265(5) 0.0242(4) 0.0298(5) 0.0002(5) 0.0001(5) -0.0006(4)
N1 0.012(6) 0.023(6) 0.049(10) 0.004(7) 0.000(7) -0.004(6)
N2 0.017(7) 0.032(8) 0.038(10) -0.002(7) -0.010(7) -0.001(6)
N3 0.047(3) 0.036(3) 0.028(3) 0.003(3) 0.001(3) -0.001(3)
N4 0.047(3) 0.036(3) 0.028(3) 0.003(3) 0.001(3) -0.001(3)
N5 0.047(3) 0.036(3) 0.028(3) 0.003(3) 0.001(3) -0.001(3)
N6 0.047(3) 0.036(3) 0.028(3) 0.003(3) 0.001(3) -0.001(3)
C1 0.069(15) 0.039(11) 0.08(2) -0.005(13) -0.020(16) 0.004(12)
C2 0.031(10) 0.030(9) 0.059(14) 0.004(10) 0.004(10) -0.017(9)
C3 0.047(3) 0.036(3) 0.028(3) 0.003(3) 0.001(3) -0.001(3)
C4 0.047(3) 0.036(3) 0.028(3) 0.003(3) 0.001(3) -0.001(3)
C5 0.047(3) 0.036(3) 0.028(3) 0.003(3) 0.001(3) -0.001(3)
C6 0.047(3) 0.036(3) 0.028(3) 0.003(3) 0.001(3) -0.001(3)
C7 0.047(3) 0.036(3) 0.028(3) 0.003(3) 0.001(3) -0.001(3)
C8 0.047(3) 0.036(3) 0.028(3) 0.003(3) 0.001(3) -0.001(3)

loop_
_atom_type_symbol
_atom_type_description
_atom_type_scat_dispersion_real
_atom_type_scat_dispersion_imag
_atom_type_scat_source
C C 0.0033 0.0016 'International Tables Vol C Tables 4.2.6.8 and 6.1.1.4'
H H 0.0000 0.0000 'International Tables Vol C Tables 4.2.6.8 and 6.1.1.4'
N N 0.0061 0.0033 'International Tables Vol C Tables 4.2.6.8 and 6.1.1.4'
Nd Nd -0.1943 3.0179 'International Tables Vol C Tables 4.2.6.8 and 6.1.1.4'
As As 0.0499 2.0058 'International Tables Vol C Tables 4.2.6.8 and 6.1.1.4'
Se Se -0.0929 2.2259 'International Tables Vol C Tables 4.2.6.8 and 6.1.1.4'

loop_
_geom_angle_atom_site_label_1
_geom_angle_atom_site_label_2
_geom_angle_atom_site_label_3
_geom_angle
_geom_angle_site_symmetry_1
_geom_angle_site_symmetry_3
Se4 As1 Se2 110.75(11) . .
Se4 As1 Se1 111.02(9) . .
Se2 As1 Se1 109.17(11) . .
Se4 As1 Se3 111.11(12) . .
Se2 As1 Se3 105.10(9) . .
Se1 As1 Se3 109.51(11) . .
As1 Se1 Nd1 119.80(7) . .
As1 Se2 Nd1 89.90(8) . 1_655
As1 Se3 Nd1 90.79(8) . 1_655
N1 Nd1 N4 117.5(4) . .
N1 Nd1 N2 65.5(5) . .
N4 Nd1 N2 135.2(5) . .
N1 Nd1 N3 69.7(5) . .
N4 Nd1 N3 63.3(5) . .
N2 Nd1 N3 134.7(5) . .
N1 Nd1 N6 120.9(6) . .
N4 Nd1 N6 121.0(5) . .
N2 Nd1 N6 67.9(5) . .
N3 Nd1 N6 147.8(5) . .
N1 Nd1 N5 139.6(5) . .
N4 Nd1 N5 65.4(5) . .
N2 Nd1 N5 84.7(5) . .
N3 Nd1 N5 128.7(5) . .
N6 Nd1 N5 65.4(5) . .
N1 Nd1 Se3 69.7(3) . 1_455
N4 Nd1 Se3 134.0(4) . 1_455
N2 Nd1 Se3 90.4(4) . 1_455
N3 Nd1 Se3 80.6(4) . 1_455
N6 Nd1 Se3 76.3(4) . 1_455
N5 Nd1 Se3 140.4(4) . 1_455
N1 Nd1 Se2 131.6(3) . 1_455
N4 Nd1 Se2 72.8(4) . 1_455
N2 Nd1 Se2 142.0(3) . 1_455
N3 Nd1 Se2 76.3(4) . 1_455
N6 Nd1 Se2 75.4(4) . 1_455
N5 Nd1 Se2 88.7(4) . 1_455
Se3 Nd1 Se2 71.59(5) 1_455 1_455
N1 Nd1 Se1 69.5(3) . .
N4 Nd1 Se1 66.8(4) . .
N2 Nd1 Se1 74.8(3) . .
N3 Nd1 Se1 83.6(4) . .
N6 Nd1 Se1 128.3(3) . .
N5 Nd1 Se1 77.0(4) . .
Se3 Nd1 Se1 139.14(6) 1_455 .
Se2 Nd1 Se1 139.54(6) 1_455 .
C1 N1 Nd1 115.7(11) . .
C1 N1 H1A 108.4 . .
Nd1 N1 H1A 108.4 . .
C1 N1 H1B 108.4 . .
Nd1 N1 H1B 108.4 . .
H1A N1 H1B 107.4 . .
C2 N2 Nd1 117.1(11) . .
C2 N2 H2A 108.0 . .
Nd1 N2 H2A 108.0 . .
C2 N2 H2B 108.0 . .
Nd1 N2 H2B 108.0 . .
H2A N2 H2B 107.3 . .
C3 N3 Nd1 118.1(11) . .
C3 N3 H3A 107.8 . .
Nd1 N3 H3A 107.8 . .
C3 N3 H3B 107.8 . .
Nd1 N3 H3B 107.8 . .
H3A N3 H3B 107.1 . .
C5 N4 C4 111.2(14) . .
C5 N4 Nd1 114.8(11) . .
C4 N4 Nd1 118.4(12) . .
C5 N4 H4 103.4 . .
C4 N4 H4 103.4 . .
Nd1 N4 H4 103.4 . .
C7 N5 C6 112.9(17) . .
C7 N5 Nd1 112.4(12) . .
C6 N5 Nd1 114.3(11) . .
C7 N5 H5 105.4 . .
C6 N5 H5 105.4 . .
Nd1 N5 H5 105.4 . .
C8 N6 Nd1 115.3(12) . .
C8 N6 H6A 108.4 . .
Nd1 N6 H6A 108.4 . .
C8 N6 H6B 108.4 . .
Nd1 N6 H6B 108.4 . .
H6A N6 H6B 107.5 . .
N1 C1 C2 103(2) . .
N1 C1 H1C 111.2 . .
C2 C1 H1C 111.2 . .
N1 C1 H1D 111.2 . .
C2 C1 H1D 111.2 . .
H1C C1 H1D 109.1 . .
N2 C2 C1 107.1(15) . .
N2 C2 H2C 110.3 . .
C1 C2 H2C 110.3 . .
N2 C2 H2D 110.3 . .
C1 C2 H2D 110.3 . .
H2C C2 H2D 108.6 . .
N3 C3 C4 110.5(16) . .
N3 C3 H3C 109.5 . .
C4 C3 H3C 109.5 . .
N3 C3 H3D 109.5 . .
C4 C3 H3D 109.5 . .
H3C C3 H3D 108.1 . .
N4 C4 C3 105.9(16) . .
N4 C4 H4A 110.6 . .
C3 C4 H4A 110.6 . .
N4 C4 H4B 110.6 . .
C3 C4 H4B 110.6 . .
H4A C4 H4B 108.7 . .
N4 C5 C6 109.4(14) . .
N4 C5 H5A 109.8 . .
C6 C5 H5A 109.8 . .
N4 C5 H5B 109.8 . .
C6 C5 H5B 109.8 . .
H5A C5 H5B 108.2 . .
N5 C6 C5 112.9(15) . .
N5 C6 H6C 109.0 . .
C5 C6 H6C 109.0 . .
N5 C6 H6D 109.0 . .
C5 C6 H6D 109.0 . .
H6C C6 H6D 107.8 . .
N5 C7 C8 111.5(17) . .
N5 C7 H7A 109.3 . .
C8 C7 H7A 109.3 . .
N5 C7 H7B 109.3 . .
C8 C7 H7B 109.3 . .
H7A C7 H7B 108.0 . .
N6 C8 C7 110.6(16) . .
N6 C8 H8A 109.5 . .
C7 C8 H8A 109.5 . .
N6 C8 H8B 109.5 . .
C7 C8 H8B 109.5 . .
H8A C8 H8B 108.1 . .

loop_
_geom_bond_atom_site_label_1
_geom_bond_atom_site_label_2
_geom_bond_distance
_geom_bond_site_symmetry_2
As1 Se4 2.297(2) .
As1 Se2 2.315(3) .
As1 Se1 2.316(2) .
As1 Se3 2.320(3) .
Se1 Nd1 3.2745(19) .
Se2 Nd1 3.165(2) 1_655
Se3 Nd1 3.125(2) 1_655
Nd1 N1 2.581(16) .
Nd1 N4 2.602(16) .
Nd1 N2 2.613(15) .
Nd1 N3 2.636(14) .
Nd1 N6 2.644(14) .
Nd1 N5 2.668(17) .
Nd1 Se3 3.125(2) 1_455
Nd1 Se2 3.165(2) 1_455
N1 C1 1.55(3) .
N1 H1A 0.9100 .
N1 H1B 0.9100 .
N2 C2 1.51(3) .
N2 H2A 0.9100 .
N2 H2B 0.9100 .
N3 C3 1.46(2) .
N3 H3A 0.9100 .
N3 H3B 0.9100 .
N4 C5 1.472(9) .
N4 C4 1.50(2) .
N4 H4 0.9200 .
N5 C7 1.44(2) .
N5 C6 1.49(3) .
N5 H5 0.9200 .
N6 C8 1.46(2) .
N6 H6A 0.9100 .
N6 H6B 0.9100 .
C1 C2 1.61(3) .
C1 H1C 0.9800 .
C1 H1D 0.9800 .
C2 H2C 0.9800 .
C2 H2D 0.9800 .
C3 C4 1.52(3) .
C3 H3C 0.9800 .
C3 H3D 0.9800 .
C4 H4A 0.9800 .
C4 H4B 0.9800 .
C5 C6 1.495(10) .
C5 H5A 0.9800 .
C5 H5B 0.9800 .
C6 H6C 0.9800 .
C6 H6D 0.9800 .
C7 C8 1.52(3) .
C7 H7A 0.9800 .
C7 H7B 0.9800 .
C8 H8A 0.9800 .
C8 H8B 0.9800 .

loop_
_geom_hbond_atom_site_label_D
_geom_hbond_atom_site_label_H
_geom_hbond_atom_site_label_A
_geom_hbond_distance_DH
_geom_hbond_distance_HA
_geom_hbond_distance_DA
_geom_hbond_angle_DHA
_geom_hbond_site_symmetry_A
N1 H1A Se1 0.91 2.59 3.436(14) 155.4 2_457
N1 H1B Se1 0.91 2.83 3.384(15) 120.8 .
N2 H2A Se4 0.91 2.60 3.491(16) 167.2 .
N2 H2B Se4 0.91 2.56 3.416(16) 157.0 2_467
N4 H4 Se1 0.92 2.61 3.281(17) 130.8 .
N5 H5 Se4 0.92 2.63 3.550(18) 173.5 .
N6 H6A Se4 0.91 2.99 3.825(16) 153.8 1_455

loop_
_geom_torsion_atom_site_label_1
_geom_torsion_atom_site_label_2
_geom_torsion_atom_site_label_3
_geom_torsion_atom_site_label_4
_geom_torsion
_geom_torsion_site_symmetry_1
_geom_torsion_site_symmetry_4
Se4 As1 Se1 Nd1 0.32(18) . .
Se2 As1 Se1 Nd1 -122.05(11) . .
Se3 As1 Se1 Nd1 123.38(11) . .
Se4 As1 Se2 Nd1 106.03(10) . 1_655
Se1 As1 Se2 Nd1 -131.44(9) . 1_655
Se3 As1 Se2 Nd1 -14.05(8) . 1_655
Se4 As1 Se3 Nd1 -105.61(10) . 1_655
Se2 As1 Se3 Nd1 14.23(8) . 1_655
Se1 As1 Se3 Nd1 131.39(9) . 1_655
As1 Se1 Nd1 N1 -113.2(4) . .
As1 Se1 Nd1 N4 112.5(4) . .
As1 Se1 Nd1 N2 -44.1(4) . .
As1 Se1 Nd1 N3 176.1(4) . .
As1 Se1 Nd1 N6 0.5(6) . .
As1 Se1 Nd1 N5 43.9(4) . .
As1 Se1 Nd1 Se3 -116.34(13) . 1_455
As1 Se1 Nd1 Se2 115.95(13) . 1_455
N4 Nd1 N1 C1 154.6(14) . .
N2 Nd1 N1 C1 24.6(14) . .
N3 Nd1 N1 C1 -162.6(15) . .
N6 Nd1 N1 C1 -16.5(15) . .
N5 Nd1 N1 C1 71.0(16) . .
Se3 Nd1 N1 C1 -75.5(13) 1_455 .
Se2 Nd1 N1 C1 -114.4(13) 1_455 .
Se1 Nd1 N1 C1 106.7(14) . .
N1 Nd1 N2 C2 11.1(12) . .
N4 Nd1 N2 C2 -94.1(14) . .
N3 Nd1 N2 C2 1.6(16) . .
N6 Nd1 N2 C2 153.6(14) . .
N5 Nd1 N2 C2 -140.8(13) . .
Se3 Nd1 N2 C2 78.6(12) 1_455 .
Se2 Nd1 N2 C2 138.2(10) 1_455 .
Se1 Nd1 N2 C2 -62.9(12) . .
N1 Nd1 N3 C3 -127.4(15) . .
N4 Nd1 N3 C3 10.1(14) . .
N2 Nd1 N3 C3 -118.2(15) . .
N6 Nd1 N3 C3 116.4(15) . .
N5 Nd1 N3 C3 10.7(17) . .
Se3 Nd1 N3 C3 160.8(15) 1_455 .
Se2 Nd1 N3 C3 87.6(14) 1_455 .
Se1 Nd1 N3 C3 -57.0(14) . .
N1 Nd1 N4 C5 -159.1(12) . .
N2 Nd1 N4 C5 -76.9(15) . .
N3 Nd1 N4 C5 155.4(14) . .
N6 Nd1 N4 C5 12.0(15) . .
N5 Nd1 N4 C5 -24.2(12) . .
Se3 Nd1 N4 C5 113.2(12) 1_455 .
Se2 Nd1 N4 C5 72.4(12) 1_455 .
Se1 Nd1 N4 C5 -109.9(13) . .
N1 Nd1 N4 C4 66.4(14) . .
N2 Nd1 N4 C4 148.5(12) . .
N3 Nd1 N4 C4 20.8(12) . .
N6 Nd1 N4 C4 -122.6(12) . .
N5 Nd1 N4 C4 -158.7(14) . .
Se3 Nd1 N4 C4 -21.3(15) 1_455 .
Se2 Nd1 N4 C4 -62.1(13) 1_455 .
Se1 Nd1 N4 C4 115.5(13) . .
N1 Nd1 N5 C7 -129.3(12) . .
N4 Nd1 N5 C7 126.4(14) . .
N2 Nd1 N5 C7 -87.8(13) . .
N3 Nd1 N5 C7 125.9(13) . .
N6 Nd1 N5 C7 -19.8(12) . .
Se3 Nd1 N5 C7 -3.7(17) 1_455 .
Se2 Nd1 N5 C7 54.7(13) 1_455 .
Se1 Nd1 N5 C7 -163.4(13) . .
N1 Nd1 N5 C6 100.3(14) . .
N4 Nd1 N5 C6 -4.0(12) . .
N2 Nd1 N5 C6 141.7(13) . .
N3 Nd1 N5 C6 -4.5(15) . .
N6 Nd1 N5 C6 -150.2(14) . .
Se3 Nd1 N5 C6 -134.1(10) 1_455 .
Se2 Nd1 N5 C6 -75.7(12) 1_455 .
Se1 Nd1 N5 C6 66.2(12) . .
N1 Nd1 N6 C8 124.5(14) . .
N4 Nd1 N6 C8 -46.2(16) . .
N2 Nd1 N6 C8 84.3(14) . .
N3 Nd1 N6 C8 -134.4(14) . .
N5 Nd1 N6 C8 -10.1(13) . .
Se3 Nd1 N6 C8 -179.6(15) 1_455 .
Se2 Nd1 N6 C8 -105.4(14) 1_455 .
Se1 Nd1 N6 C8 37.3(16) . .
Nd1 N1 C1 C2 -53.3(17) . .
Nd1 N2 C2 C1 -42.6(19) . .
N1 C1 C2 N2 59.7(19) . .
Nd1 N3 C3 C4 -38(2) . .
C5 N4 C4 C3 177.2(16) . .
Nd1 N4 C4 C3 -46.7(19) . .
N3 C3 C4 N4 53(2) . .
C4 N4 C5 C6 -172.5(16) . .
Nd1 N4 C5 C6 49.8(19) . .
C7 N5 C6 C5 -99(2) . .
Nd1 N5 C6 C5 31.2(19) . .
N4 C5 C6 N5 -53(2) . .
C6 N5 C7 C8 178.4(16) . .
Nd1 N5 C7 C8 47(2) . .
Nd1 N6 C8 C7 37(2) . .
N5 C7 C8 N6 -57(2) . .
